data_4028230
loop_
_publ_author_name
'Steven M. Raders'
'Jane N. Moore'
'Jacquelynn K. Parks'
'Ashley D. Miller'
'Thomas M. Lei\&sing'
'Steven P. Kelley'
'Robin D. Rogers'
'Kevin H. Shaughnessy'

_publ_contact_author_address
;Department of Chemistry
Box 870336
The University of Alabama
Tuscaloosa, AL 35487-0336
USA
;
_publ_contact_author_email kshaughn@as.ua.edu
_publ_contact_author_fax 205-348-9104
_publ_contact_author_name 'Kevin H. Shaughnessy'
_publ_contact_author_phone 205-348-4435
_publ_section_title
;
 Trineopentylphosphine: A Conformationally Flexible Ligand for the
 Coupling of Sterically Demanding Substrates in the Buchwald-Hartwig
 Amination and Suzuki-Miyaura Reaction
;
_journal_name_full 'Journal of Organic Chemistry'
_journal_page_first 4649
_journal_page_last 4664
_journal_paper_doi 10.1021/jo400435z
_journal_volume 78
_journal_year 2013
_chemical_formula_sum 'C44 H80 Br2 P2 Pd2'
_chemical_formula_weight 1043.64
_chemical_name_systematic
; 
 ? 
;
_space_group_IT_number 14
_symmetry_cell_setting monoclinic
_symmetry_space_group_name_Hall '-P 2ybc'
_symmetry_space_group_name_H-M 'P 1 21/c 1'
_atom_sites_solution_hydrogens geom
_atom_sites_solution_primary direct
_atom_sites_solution_secondary difmap
_audit_creation_method SHELXL-97
_cell_angle_alpha 90.00
_cell_angle_beta 91.63(2)
_cell_angle_gamma 90.00
_cell_formula_units_Z 2
_cell_length_a 13.689(9)
_cell_length_b 9.441(7)
_cell_length_c 18.734(13)
_cell_measurement_reflns_used 4535
_cell_measurement_temperature 173(2)
_cell_measurement_theta_max 25.47
_cell_measurement_theta_min 2.60
_cell_volume 2420(3)
_computing_cell_refinement 'Bruker SAINT'
_computing_data_collection 'Bruker APEX2'
_computing_data_reduction 'Bruker SAINT'
_computing_molecular_graphics 'Bruker SHELXTL'
_computing_publication_material 'Bruker SHELXTL'
_computing_structure_refinement 'SHELXL-97 (Sheldrick, 2008)'
_computing_structure_solution 'SHELXS-97 (Sheldrick, 2008)'
_diffrn_ambient_temperature 173(2)
_diffrn_measured_fraction_theta_full 0.980
_diffrn_measured_fraction_theta_max 0.980
_diffrn_measurement_device_type 'Bruker APEX-II CCD'
_diffrn_measurement_method '\f and \w scans'
_diffrn_radiation_monochromator graphite
_diffrn_radiation_source 'fine-focus sealed tube'
_diffrn_radiation_type MoK\a
_diffrn_radiation_wavelength 0.71073
_diffrn_reflns_av_R_equivalents 0.1361
_diffrn_reflns_av_sigmaI/netI 0.1407
_diffrn_reflns_limit_h_max 16
_diffrn_reflns_limit_h_min -16
_diffrn_reflns_limit_k_max 11
_diffrn_reflns_limit_k_min -10
_diffrn_reflns_limit_l_max 23
_diffrn_reflns_limit_l_min -23
_diffrn_reflns_number 20501
_diffrn_reflns_theta_full 26.24
_diffrn_reflns_theta_max 26.24
_diffrn_reflns_theta_min 1.82
_exptl_absorpt_coefficient_mu 2.487
_exptl_absorpt_correction_T_max 0.7454
_exptl_absorpt_correction_T_min 0.1257
_exptl_absorpt_correction_type multi-scan
_exptl_absorpt_process_details 'Bruker AXScale'
_exptl_crystal_colour colorless
_exptl_crystal_density_diffrn 1.432
_exptl_crystal_density_meas 0
_exptl_crystal_description irregular
_exptl_crystal_F_000 1072
_exptl_crystal_size_max 0.22
_exptl_crystal_size_mid 0.09
_exptl_crystal_size_min 0.07
_refine_diff_density_max 4.321
_refine_diff_density_min -3.277
_refine_diff_density_rms 0.396
_refine_ls_extinction_coef 0.030(4)
_refine_ls_extinction_expression Fc^*^=kFc[1+0.001xFc^2^\l^3^/sin(2\q)]^-1/4^
_refine_ls_extinction_method SHELXL
_refine_ls_goodness_of_fit_ref 1.081
_refine_ls_hydrogen_treatment constr
_refine_ls_matrix_type full
_refine_ls_number_parameters 238
_refine_ls_number_reflns 4853
_refine_ls_number_restraints 0
_refine_ls_restrained_S_all 1.081
_refine_ls_R_factor_all 0.1515
_refine_ls_R_factor_gt 0.1236
_refine_ls_shift/su_max 0.000
_refine_ls_shift/su_mean 0.000
_refine_ls_structure_factor_coef Fsqd
_refine_ls_weighting_details 'calc w=1/[\s^2^(Fo^2^)+(0.1655P)^2^+36.7308P] where P=(Fo^2^+2Fc^2^)/3'
_refine_ls_weighting_scheme calc
_refine_ls_wR_factor_gt 0.3138
_refine_ls_wR_factor_ref 0.3379
_reflns_number_gt 3392
_reflns_number_total 4853
_reflns_threshold_expression >2sigma(I)
_cod_data_source_file jo400435z_si_002_3.cif
_cod_data_source_block 9
_cod_database_code 4028230

loop_
_symmetry_equiv_pos_as_xyz
'x, y, z'
'-x, y+1/2, -z+1/2'
'-x, -y, -z'
'x, -y-1/2, z-1/2'

loop_
_atom_site_label
_atom_site_type_symbol
_atom_site_fract_x
_atom_site_fract_y
_atom_site_fract_z
_atom_site_U_iso_or_equiv
_atom_site_adp_type
_atom_site_occupancy
_atom_site_symmetry_multiplicity
_atom_site_calc_flag
_atom_site_refinement_flags
Pd Pd 0.11832(7) 0.97962(11) 0.04841(6) 0.0329(5) Uani 1 1 d .
Br Br -0.00762(10) 1.17086(15) 0.03502(9) 0.0484(6) Uani 1 1 d .
P1 P 0.2309(2) 0.8106(3) 0.07541(19) 0.0287(8) Uani 1 1 d .
C1 C 0.1951(10) 1.1142(17) 0.1100(9) 0.044(3) Uani 1 1 d .
C2 C 0.2564(10) 1.2161(17) 0.0795(8) 0.043(3) Uani 1 1 d .
C3 C 0.3100(12) 1.3024(17) 0.1228(12) 0.063(5) Uani 1 1 d .
H3A H 0.3518 1.3698 0.1016 0.075 Uiso 1 1 calc R
C4 C 0.3071(12) 1.2977(18) 0.1943(11) 0.061(5) Uani 1 1 d .
H4A H 0.3475 1.3593 0.2223 0.074 Uiso 1 1 calc R
C5 C 0.2438(13) 1.2009(19) 0.2282(11) 0.061(5) Uani 1 1 d .
H5A H 0.2392 1.1983 0.2787 0.073 Uiso 1 1 calc R
C6 C 0.1890(11) 1.1103(18) 0.1847(8) 0.044(3) Uani 1 1 d .
H6A H 0.1463 1.0442 0.2059 0.053 Uiso 1 1 calc R
C7 C 0.2594(13) 1.2274(18) 0.0004(11) 0.059(5) Uani 1 1 d .
H7A H 0.3223 1.2673 -0.0131 0.089 Uiso 1 1 calc R
H7B H 0.2063 1.2892 -0.0170 0.089 Uiso 1 1 calc R
H7C H 0.2514 1.1330 -0.0208 0.089 Uiso 1 1 calc R
C8 C 0.1999(9) 0.7180(14) 0.1557(7) 0.033(3) Uani 1 1 d .
H8A H 0.2478 0.6399 0.1613 0.040 Uiso 1 1 calc R
H8B H 0.2135 0.7844 0.1956 0.040 Uiso 1 1 calc R
C9 C 0.0971(11) 0.6517(16) 0.1694(9) 0.045(4) Uani 1 1 d .
C10 C 0.1051(12) 0.580(2) 0.2420(10) 0.060(5) Uani 1 1 d .
H10A H 0.0411 0.5425 0.2544 0.090 Uiso 1 1 calc R
H10B H 0.1268 0.6495 0.2780 0.090 Uiso 1 1 calc R
H10C H 0.1526 0.5027 0.2403 0.090 Uiso 1 1 calc R
C11 C 0.0176(11) 0.7674(19) 0.1749(13) 0.064(5) Uani 1 1 d .
H11A H -0.0454 0.7228 0.1844 0.097 Uiso 1 1 calc R
H11B H 0.0126 0.8201 0.1299 0.097 Uiso 1 1 calc R
H11C H 0.0352 0.8324 0.2140 0.097 Uiso 1 1 calc R
C12 C 0.0678(12) 0.543(2) 0.1162(11) 0.059(5) Uani 1 1 d .
H12A H 0.0161 0.4839 0.1354 0.088 Uiso 1 1 calc R
H12B H 0.1243 0.4843 0.1052 0.088 Uiso 1 1 calc R
H12C H 0.0434 0.5900 0.0724 0.088 Uiso 1 1 calc R
C13 C 0.3545(8) 0.8791(15) 0.0934(7) 0.033(3) Uani 1 1 d .
H13A H 0.3829 0.8918 0.0459 0.040 Uiso 1 1 calc R
H13B H 0.3449 0.9758 0.1126 0.040 Uiso 1 1 calc R
C14 C 0.4372(10) 0.8147(14) 0.1404(8) 0.037(3) Uani 1 1 d .
C15 C 0.5295(10) 0.901(2) 0.1241(10) 0.058(5) Uani 1 1 d .
H15A H 0.5393 0.9014 0.0725 0.087 Uiso 1 1 calc R
H15B H 0.5864 0.8577 0.1485 0.087 Uiso 1 1 calc R
H15C H 0.5216 0.9984 0.1410 0.087 Uiso 1 1 calc R
C16 C 0.4187(12) 0.834(2) 0.2201(9) 0.058(5) Uani 1 1 d .
H16A H 0.3611 0.7783 0.2329 0.088 Uiso 1 1 calc R
H16B H 0.4072 0.9340 0.2302 0.088 Uiso 1 1 calc R
H16C H 0.4758 0.8005 0.2481 0.088 Uiso 1 1 calc R
C17 C 0.4575(11) 0.6598(17) 0.1273(9) 0.050(4) Uani 1 1 d .
H17A H 0.3977 0.6049 0.1339 0.075 Uiso 1 1 calc R
H17B H 0.5085 0.6270 0.1611 0.075 Uiso 1 1 calc R
H17C H 0.4795 0.6471 0.0784 0.075 Uiso 1 1 calc R
C18 C 0.2389(11) 0.6692(14) 0.0084(7) 0.038(3) Uani 1 1 d .
H18A H 0.2767 0.5911 0.0311 0.045 Uiso 1 1 calc R
H18B H 0.1717 0.6332 -0.0003 0.045 Uiso 1 1 calc R
C19 C 0.2834(10) 0.6948(16) -0.0664(8) 0.041(3) Uani 1 1 d .
C20 C 0.2319(14) 0.5927(19) -0.1175(9) 0.057(4) Uani 1 1 d .
H20A H 0.2421 0.4954 -0.1006 0.086 Uiso 1 1 calc R
H20B H 0.2587 0.6030 -0.1652 0.086 Uiso 1 1 calc R
H20C H 0.1618 0.6138 -0.1196 0.086 Uiso 1 1 calc R
C21 C 0.3926(12) 0.665(2) -0.0655(10) 0.059(5) Uani 1 1 d .
H21A H 0.4046 0.5668 -0.0516 0.089 Uiso 1 1 calc R
H21B H 0.4258 0.7287 -0.0312 0.089 Uiso 1 1 calc R
H21C H 0.4178 0.6819 -0.1133 0.089 Uiso 1 1 calc R
C22 C 0.2678(11) 0.8470(16) -0.0941(9) 0.043(3) Uani 1 1 d .
H22A H 0.2971 0.8567 -0.1409 0.064 Uiso 1 1 calc R
H22B H 0.2988 0.9140 -0.0605 0.064 Uiso 1 1 calc R
H22C H 0.1976 0.8670 -0.0983 0.064 Uiso 1 1 calc R

loop_
_atom_site_aniso_label
_atom_site_aniso_U_11
_atom_site_aniso_U_22
_atom_site_aniso_U_33
_atom_site_aniso_U_23
_atom_site_aniso_U_13
_atom_site_aniso_U_12
Pd 0.0216(6) 0.0250(6) 0.0511(7) -0.0046(4) -0.0174(4) 0.0019(4)
Br 0.0325(8) 0.0330(9) 0.0778(12) -0.0148(7) -0.0314(7) 0.0079(6)
P1 0.0168(15) 0.0231(16) 0.0456(18) -0.0017(13) -0.0119(12) 0.0026(11)
C1 0.024(7) 0.038(8) 0.068(10) 0.002(7) -0.004(6) 0.003(6)
C2 0.035(7) 0.039(8) 0.056(9) -0.006(7) -0.003(6) 0.005(6)
C3 0.045(9) 0.024(8) 0.117(16) -0.001(9) -0.043(10) 0.002(6)
C4 0.043(9) 0.037(9) 0.101(15) -0.007(9) -0.051(9) 0.002(7)
C5 0.060(11) 0.042(9) 0.078(12) -0.018(9) -0.036(9) 0.011(8)
C6 0.037(8) 0.046(9) 0.048(8) -0.009(7) -0.015(6) 0.007(6)
C7 0.057(10) 0.034(9) 0.087(13) -0.002(9) 0.005(9) -0.014(8)
C8 0.020(6) 0.027(7) 0.052(8) -0.003(6) -0.013(5) 0.000(5)
C9 0.036(8) 0.029(7) 0.069(10) 0.004(7) -0.013(7) -0.001(6)
C10 0.041(9) 0.070(13) 0.069(11) 0.019(10) -0.003(8) -0.007(8)
C11 0.022(7) 0.045(10) 0.127(17) 0.012(10) 0.015(8) 0.002(7)
C12 0.036(9) 0.055(11) 0.085(13) -0.004(9) 0.000(8) -0.018(8)
C13 0.014(6) 0.039(8) 0.046(7) 0.001(6) -0.004(5) -0.008(5)
C14 0.031(7) 0.029(7) 0.050(8) -0.004(6) -0.024(6) 0.006(5)
C15 0.018(7) 0.070(12) 0.084(12) 0.005(10) -0.018(7) -0.005(7)
C16 0.035(8) 0.081(14) 0.059(10) -0.006(9) -0.016(7) -0.003(8)
C17 0.039(8) 0.049(10) 0.062(9) 0.000(7) -0.017(7) 0.019(7)
C18 0.042(8) 0.029(7) 0.043(7) -0.007(6) -0.008(6) 0.001(6)
C19 0.038(8) 0.038(8) 0.046(8) -0.001(6) -0.005(6) 0.006(6)
C20 0.078(12) 0.048(10) 0.046(8) -0.002(7) -0.011(8) -0.011(9)
C21 0.049(10) 0.067(13) 0.061(10) -0.009(9) -0.002(8) 0.015(8)
C22 0.040(8) 0.033(8) 0.056(9) 0.000(6) -0.004(7) -0.007(6)

loop_
_atom_type_symbol
_atom_type_description
_atom_type_scat_dispersion_real
_atom_type_scat_dispersion_imag
_atom_type_scat_source
C C 0.0033 0.0016 'International Tables Vol C Tables 4.2.6.8 and 6.1.1.4'
H H 0.0000 0.0000 'International Tables Vol C Tables 4.2.6.8 and 6.1.1.4'
P P 0.1023 0.0942 'International Tables Vol C Tables 4.2.6.8 and 6.1.1.4'
Br Br -0.2901 2.4595 'International Tables Vol C Tables 4.2.6.8 and 6.1.1.4'
Pd Pd -0.9988 1.0072 'International Tables Vol C Tables 4.2.6.8 and 6.1.1.4'

loop_
_geom_angle_atom_site_label_1
_geom_angle_atom_site_label_2
_geom_angle_atom_site_label_3
_geom_angle
_geom_angle_site_symmetry_3
C1 Pd P1 88.6(4) .
C1 Pd Br 87.1(4) .
P1 Pd Br 172.85(11) .
C1 Pd Br 173.8(4) 3_575
P1 Pd Br 97.58(10) 3_575
Br Pd Br 86.87(7) 3_575
Pd Br Pd 93.13(7) 3_575
C8 P1 C13 104.8(6) .
C8 P1 C18 103.7(7) .
C13 P1 C18 108.0(7) .
C8 P1 Pd 110.7(4) .
C13 P1 Pd 114.3(5) .
C18 P1 Pd 114.4(5) .
C6 C1 C2 118.3(14) .
C6 C1 Pd 120.9(12) .
C2 C1 Pd 120.8(12) .
C3 C2 C1 119.2(17) .
C3 C2 C7 121.7(16) .
C1 C2 C7 119.0(14) .
C4 C3 C2 123.3(18) .
C3 C4 C5 120.2(15) .
C6 C5 C4 117.4(18) .
C5 C6 C1 121.5(17) .
C9 C8 P1 124.4(9) .
C12 C9 C10 108.0(14) .
C12 C9 C11 110.8(14) .
C10 C9 C11 106.6(15) .
C12 C9 C8 113.2(14) .
C10 C9 C8 106.4(12) .
C11 C9 C8 111.5(12) .
C14 C13 P1 128.7(10) .
C17 C14 C16 107.9(14) .
C17 C14 C13 115.2(11) .
C16 C14 C13 111.8(12) .
C17 C14 C15 108.9(13) .
C16 C14 C15 106.9(13) .
C13 C14 C15 105.8(12) .
C19 C18 P1 122.2(10) .
C20 C19 C21 109.2(14) .
C20 C19 C22 108.8(13) .
C21 C19 C22 107.5(14) .
C20 C19 C18 106.4(13) .
C21 C19 C18 111.7(13) .
C22 C19 C18 113.1(12) .

loop_
_geom_bond_atom_site_label_1
_geom_bond_atom_site_label_2
_geom_bond_distance
_geom_bond_site_symmetry_2
Pd C1 1.995(16) .
Pd P1 2.265(3) .
Pd Br 2.504(2) .
Pd Br 2.5734(19) 3_575
Br Pd 2.5734(19) 3_575
P1 C8 1.801(14) .
P1 C13 1.833(12) .
P1 C18 1.838(14) .
C1 C6 1.41(2) .
C1 C2 1.41(2) .
C2 C3 1.35(2) .
C2 C7 1.49(3) .
C3 C4 1.34(3) .
C4 C5 1.42(3) .
C5 C6 1.39(2) .
C8 C9 1.568(19) .
C9 C12 1.48(2) .
C9 C10 1.52(2) .
C9 C11 1.55(2) .
C13 C14 1.539(17) .
C14 C17 1.51(2) .
C14 C16 1.53(2) .
C14 C15 1.54(2) .
C18 C19 1.56(2) .
C19 C20 1.52(2) .
C19 C21 1.52(2) .
C19 C22 1.54(2) .
